data_7226614
loop_
_publ_author_name
'Iijima, Jun'
'Naruke, Haruo'
'Sanji, Takanobu'

_publ_section_title
;
 On chirality induction in the crystalline solid-containing sandwich-type
 [Ln(\a-PW11O39)2]11&#x2212;polyoxotungstate and proline
;
_journal_issue 94
_journal_name_full 'RSC Adv.'
_journal_page_first 91494
_journal_paper_doi 10.1039/C6RA22278A
_journal_volume 6
_journal_year 2016
_chemical_absolute_configuration 'CHOOSE rm ad rmad syn or unk'
_chemical_formula_moiety 'C41.5 H115.2 K1.3 N8.3 Na3.2 Nd O111.6 P2 W22'
_chemical_formula_sum 'C41.5 H115.2 K1.3 N8.3 Na3.2 Nd O111.6 P2 W22'
_chemical_formula_weight 6891.64
_chemical_properties_physical ', Photo-sensitive'
_space_group_crystal_system triclinic
_space_group_IT_number 1
_space_group_name_Hall 'P 1'
_space_group_name_H-M_alt 'P 1'
_symmetry_space_group_name_Hall 'P 1'
_symmetry_space_group_name_H-M 'P 1'
_atom_sites_solution_primary direct
_atom_sites_solution_secondary difmap
_audit_update_record
;
2016-09-01 deposited with the CCDC.
2016-09-23 downloaded from the CCDC.
;
_cell_angle_alpha 103.7577(9)
_cell_angle_beta 93.0038(10)
_cell_angle_gamma 97.6501(9)
_cell_formula_units_Z 1
_cell_length_a 12.8260(5)
_cell_length_b 13.3186(5)
_cell_length_c 19.8495(7)
_cell_measurement_reflns_used 33522
_cell_measurement_temperature 193
_cell_measurement_theta_max 27.43
_cell_measurement_theta_min 3.10
_cell_volume 3251.7(2)
_computing_cell_refinement 'RAPID AUTO'
_computing_data_collection 'RAPID AUTO (Rigaku, ????)'
_computing_data_reduction 'RAPID AUTO'
_computing_molecular_graphics 'CrystalStructure 4.2.2'
_computing_publication_material 'CrystalStructure 4.2.2 (Rigaku, 2016)'
_computing_structure_refinement 'SHELXL Version 2014/6 (Sheldrick, 2008)'
_computing_structure_solution 'SHELXS Version 2013/1 (Sheldrick, 2008)'
_diffrn_ambient_temperature 193
_diffrn_detector_area_resol_mean 10.000
_diffrn_measured_fraction_theta_full 0.998
_diffrn_measured_fraction_theta_max 0.994
_diffrn_measurement_device_type 'Rigaku R-AXIS RAPID'
_diffrn_measurement_method \w
_diffrn_radiation_type 'Mo K\a'
_diffrn_radiation_wavelength 0.71075
_diffrn_reflns_av_R_equivalents 0.0612
_diffrn_reflns_Laue_measured_fraction_full 0.998
_diffrn_reflns_Laue_measured_fraction_max 0.994
_diffrn_reflns_limit_h_max 15
_diffrn_reflns_limit_h_min -16
_diffrn_reflns_limit_k_max 17
_diffrn_reflns_limit_k_min -17
_diffrn_reflns_limit_l_max 25
_diffrn_reflns_limit_l_min -25
_diffrn_reflns_number 52710
_diffrn_reflns_point_group_measured_fraction_full 0.883
_diffrn_reflns_point_group_measured_fraction_max 0.863
_diffrn_reflns_theta_full 25.242
_diffrn_reflns_theta_max 27.431
_diffrn_reflns_theta_min 3.099
_diffrn_standards_number 0
_exptl_absorpt_coefficient_mu 19.975
_exptl_absorpt_correction_T_max 0.153
_exptl_absorpt_correction_T_min 0.009
_exptl_absorpt_correction_type numerical
_exptl_absorpt_process_details 'NUMABS (Rigaku, 1999)'
_exptl_crystal_colour blue
_exptl_crystal_density_diffrn 3.519
_exptl_crystal_density_method 'not measured'
_exptl_crystal_description block
_exptl_crystal_F_000 3093.00
_exptl_crystal_size_max 0.300
_exptl_crystal_size_mid 0.134
_exptl_crystal_size_min 0.094
_refine_diff_density_max 1.60
_refine_diff_density_min -1.81
_refine_ls_abs_structure_details
;
 Flack x determined using 9328 quotients [(I+)-(I-)]/[(I+)+(I-)]
 (Parsons, Flack and Wagner, Acta Cryst. B69 (2013) 249-259).
;
_refine_ls_abs_structure_Flack 0.019(7)
_refine_ls_extinction_method none
_refine_ls_goodness_of_fit_ref 1.044
_refine_ls_hydrogen_treatment undef
_refine_ls_number_parameters 760
_refine_ls_number_reflns 25617
_refine_ls_number_restraints 16
_refine_ls_R_factor_all 0.0402
_refine_ls_R_factor_gt 0.0377
_refine_ls_shift/su_max 0.009
_refine_ls_structure_factor_coef Fsqd
_refine_ls_weighting_details 'w = 1/[\s^2^(Fo^2^)+(0.0321P)^2^+5.0209P] where P=(Fo^2^+2Fc^2^)/3'
_refine_ls_weighting_scheme calc
_refine_ls_wR_factor_gt 0.0950
_refine_ls_wR_factor_ref 0.0974
_reflns_Friedel_coverage 0.735
_reflns_Friedel_fraction_full 0.768
_reflns_Friedel_fraction_max 0.731
_reflns_number_gt 24137
_reflns_number_total 25617
_reflns_threshold_expression F^2^>2.0\s(F^2^)
_cod_data_source_file c6ra22278a3.cif
_cod_data_source_block 101122
_cod_database_code 7226614
_shelxl_version_number 2014/6
_platon_squeeze_void_probe_radius 1.20

loop_
_space_group_symop_id
_space_group_symop_operation_xyz
1 +X,+Y,+Z

loop_
_atom_site_label
_atom_site_type_symbol
_atom_site_fract_x
_atom_site_fract_y
_atom_site_fract_z
_atom_site_U_iso_or_equiv
_atom_site_adp_type
_atom_site_occupancy
_atom_site_site_symmetry_order
_atom_site_calc_flag
_atom_site_refinement_flags_posn
_atom_site_refinement_flags_occupancy
W1 W 0.49192(6) 1.10923(5) 1.05140(4) 0.03261(16) Uani 1 1 d . .
W2 W 0.59741(5) 0.88362(5) 0.99452(4) 0.03042(15) Uani 1 1 d . .
W3 W 0.48569(5) 1.15007(5) 0.87214(4) 0.02931(15) Uani 1 1 d . .
W4 W 0.24064(5) 1.14422(5) 0.96340(4) 0.03197(16) Uani 1 1 d . .
W5 W 0.37236(6) 0.87686(6) 1.07832(4) 0.03313(16) Uani 1 1 d . .
W6 W 0.59257(5) 0.92547(5) 0.81690(4) 0.02809(14) Uani 1 1 d . .
W7 W 0.12365(5) 0.91468(5) 0.99197(4) 0.03003(15) Uani 1 1 d . .
W8 W 0.45630(5) 0.67315(5) 0.84218(4) 0.02687(14) Uani 1 1 d . .
W9 W 0.35926(5) 0.94777(5) 0.73392(4) 0.02760(14) Uani 1 1 d . .
W10 W 0.11965(5) 0.94289(5) 0.82366(4) 0.02706(14) Uani 1 1 d . .
W11 W 0.23313(5) 0.66688(5) 0.92492(4) 0.02765(14) Uani 1 1 d . .
W12 W -0.06007(8) 0.39894(7) 0.32809(4) 0.0474(2) Uani 1 1 d . .
W13 W -0.19879(6) 0.35572(6) 0.46482(4) 0.04071(19) Uani 1 1 d . .
W14 W -0.03289(7) 0.68608(6) 0.40412(4) 0.04206(19) Uani 1 1 d . .
W15 W 0.20596(7) 0.56187(7) 0.36303(4) 0.0469(2) Uani 1 1 d . .
W16 W 0.02054(7) 0.23991(6) 0.42696(4) 0.0440(2) Uani 1 1 d . .
W17 W -0.17063(6) 0.64004(6) 0.53926(4) 0.03511(16) Uani 1 1 d . .
W18 W 0.28479(7) 0.39963(6) 0.45805(4) 0.04210(19) Uani 1 1 d . .
W19 W -0.07650(5) 0.47190(5) 0.64891(4) 0.02840(14) Uani 1 1 d . .
W20 W 0.07634(6) 0.78593(5) 0.57624(4) 0.03278(16) Uani 1 1 d . .
W21 W 0.30998(6) 0.66257(6) 0.53621(4) 0.03669(17) Uani 1 1 d . .
W22 W 0.14052(5) 0.35982(5) 0.61124(4) 0.02935(15) Uani 1 1 d . .
Nd1 Nd 0.19567(7) 0.65565(7) 0.72307(5) 0.02671(18) Uani 1 1 d . .
K1 K -0.1840(6) 0.3617(6) 0.8020(5) 0.101(2) Uani 1 1 d . .
P1 P 0.3601(4) 0.9091(3) 0.9047(2) 0.0251(8) Uani 1 1 d . .
P2 P 0.0531(4) 0.5112(4) 0.5037(2) 0.0317(9) Uani 1 1 d . .
Na1 Na 0.6139(9) 0.8852(12) 0.6071(7) 0.104(4) Uani 1 1 d . .
O1 O 0.5492(11) 1.2219(11) 1.1106(7) 0.046(3) Uiso 1 1 d . .
O2 O 0.7146(10) 0.8594(10) 1.0216(7) 0.040(3) Uiso 1 1 d . .
O3 O 0.5404(11) 1.2740(11) 0.8744(7) 0.046(3) Uiso 1 1 d . .
O4 O 0.2106(11) 1.2666(11) 0.9974(7) 0.047(3) Uiso 1 1 d . .
O5 O 0.3533(11) 0.8452(11) 1.1542(8) 0.049(3) Uiso 1 1 d . .
O6 O 0.7118(10) 0.9139(11) 0.7826(7) 0.045(3) Uiso 1 1 d . .
O7 O 0.0213(9) 0.8959(10) 1.0405(7) 0.037(3) Uiso 1 1 d . .
O8 O 0.5400(9) 0.5833(9) 0.8280(6) 0.031(3) Uiso 1 1 d . .
O9 O 0.3397(10) 0.9661(10) 0.6515(7) 0.041(3) Uiso 1 1 d . .
O10 O 0.0103(9) 0.9563(10) 0.7753(7) 0.036(3) Uiso 1 1 d . .
O11 O 0.1796(9) 0.5702(9) 0.9648(6) 0.032(3) Uiso 1 1 d . .
O12 O -0.1052(13) 0.3657(13) 0.2433(9) 0.066(4) Uiso 1 1 d . .
O13 O -0.3264(11) 0.2964(11) 0.4625(7) 0.047(3) Uiso 1 1 d . .
O14 O -0.0685(13) 0.7463(13) 0.3406(9) 0.061(4) Uiso 1 1 d . .
O15 O 0.2566(13) 0.5827(14) 0.2889(9) 0.068(5) Uiso 1 1 d . .
O16 O 0.0283(12) 0.1101(12) 0.4002(8) 0.054(4) Uiso 1 1 d . .
O17 O -0.2886(11) 0.6757(12) 0.5609(8) 0.051(4) Uiso 1 1 d . .
O18 O 0.3818(11) 0.3206(12) 0.4444(8) 0.053(4) Uiso 1 1 d . .
O19 O -0.1754(9) 0.4395(9) 0.7001(6) 0.034(3) Uiso 1 1 d . .
O20 O 0.1047(11) 0.9174(11) 0.6125(8) 0.049(3) Uiso 1 1 d . .
O21 O 0.4266(11) 0.7491(11) 0.5586(7) 0.047(3) Uiso 1 1 d . .
O22 O 0.1788(10) 0.2564(10) 0.6368(7) 0.037(3) Uiso 1 1 d . .
O23 O 0.4274(8) 0.9382(8) 0.9773(6) 0.026(2) Uiso 1 1 d . .
O24 O 0.4222(8) 0.9626(8) 0.8545(5) 0.020(2) Uiso 1 1 d . .
O25 O 0.3363(8) 0.7920(8) 0.8777(5) 0.021(2) Uiso 1 1 d . .
O26 O 0.2564(8) 0.9561(8) 0.9162(5) 0.025(2) Uiso 1 1 d . .
O27 O -0.0142(10) 0.4205(10) 0.4504(7) 0.038(3) Uiso 1 1 d . .
O28 O 0.0031(9) 0.6107(9) 0.5053(6) 0.032(3) Uiso 1 1 d . .
O29 O 0.0612(8) 0.4890(8) 0.5754(5) 0.023(2) Uiso 1 1 d . .
O30 O 0.1657(9) 0.5262(9) 0.4767(6) 0.030(2) Uiso 1 1 d . .
O31 O 0.3660(9) 0.6285(9) 0.7657(6) 0.031(3) Uiso 1 1 d . .
O32 O 0.3122(9) 0.8142(9) 0.7255(6) 0.032(3) Uiso 1 1 d . .
O33 O 0.1324(9) 0.8084(9) 0.7944(6) 0.032(3) Uiso 1 1 d . .
O34 O 0.1725(9) 0.6213(9) 0.8391(6) 0.032(3) Uiso 1 1 d . .
O35 O 0.0133(8) 0.5663(9) 0.7133(6) 0.028(2) Uiso 1 1 d . .
O36 O 0.0967(10) 0.7278(10) 0.6460(7) 0.037(3) Uiso 1 1 d . .
O37 O 0.2789(9) 0.6306(10) 0.6140(6) 0.035(3) Uiso 1 1 d . .
O38 O 0.2017(9) 0.4663(9) 0.6802(6) 0.031(3) Uiso 1 1 d . .
O39 O 0.6101(10) 1.0304(10) 1.0426(7) 0.038(3) Uiso 1 1 d . .
O40 O 0.5259(9) 1.1407(9) 0.9651(6) 0.031(3) Uiso 1 1 d . .
O41 O 0.3544(10) 1.1387(10) 1.0279(7) 0.043(3) Uiso 1 1 d . .
O42 O 0.4331(9) 1.0259(9) 1.1113(6) 0.035(3) Uiso 1 1 d . .
O43 O 0.6293(9) 0.9353(9) 0.9120(6) 0.030(2) Uiso 1 1 d . .
O44 O 0.6022(9) 1.0765(9) 0.8446(6) 0.028(2) Uiso 1 1 d . .
O45 O 0.3497(9) 1.1675(9) 0.9048(6) 0.032(3) Uiso 1 1 d . .
O46 O 0.1511(11) 1.0640(11) 1.0136(7) 0.046(3) Uiso 1 1 d . .
O47 O 0.2388(9) 0.9251(9) 1.0565(6) 0.034(3) Uiso 1 1 d . .
O48 O 0.5170(9) 0.8522(9) 1.0679(6) 0.035(3) Uiso 1 1 d . .
O49 O 0.5346(8) 0.7602(8) 0.9366(6) 0.026(2) Uiso 1 1 d . .
O50 O 0.4218(9) 1.1038(9) 0.7817(6) 0.032(3) Uiso 1 1 d . .
O51 O 0.1478(9) 1.0955(9) 0.8850(6) 0.032(3) Uiso 1 1 d . .
O52 O 0.3240(10) 0.7553(10) 1.0142(7) 0.041(3) Uiso 1 1 d . .
O53 O 0.5342(9) 0.7889(9) 0.8105(6) 0.031(3) Uiso 1 1 d . .
O54 O 0.5068(8) 0.9297(8) 0.7368(6) 0.027(2) Uiso 1 1 d . .
O55 O 0.2338(9) 0.9901(9) 0.7796(6) 0.028(2) Uiso 1 1 d . .
O56 O 0.0542(9) 0.9169(9) 0.9084(6) 0.030(2) Uiso 1 1 d . .
O57 O 0.1467(8) 0.7758(8) 0.9522(6) 0.027(2) Uiso 1 1 d . .
O58 O 0.3643(9) 0.6175(9) 0.9028(6) 0.034(3) Uiso 1 1 d . .
O59 O -0.1857(10) 0.3636(11) 0.3664(7) 0.044(3) Uiso 1 1 d . .
O60 O -0.0827(11) 0.5436(11) 0.3585(7) 0.046(3) Uiso 1 1 d . .
O61 O 0.0831(12) 0.4578(12) 0.3297(8) 0.054(4) Uiso 1 1 d . .
O62 O -0.0176(12) 0.2721(12) 0.3394(8) 0.056(4) Uiso 1 1 d . .
O63 O -0.2155(10) 0.5014(10) 0.4850(7) 0.040(3) Uiso 1 1 d . .
O64 O -0.1595(10) 0.6826(10) 0.4518(7) 0.042(3) Uiso 1 1 d . .
O65 O 0.1026(10) 0.6542(10) 0.3803(7) 0.043(3) Uiso 1 1 d . .
O66 O 0.2810(11) 0.4497(11) 0.3743(7) 0.048(3) Uiso 1 1 d . .
O67 O 0.1629(11) 0.3034(11) 0.4197(7) 0.046(3) Uiso 1 1 d . .
O68 O -0.1300(11) 0.2346(11) 0.4407(7) 0.046(3) Uiso 1 1 d . .
O69 O -0.1494(9) 0.3768(10) 0.5560(6) 0.036(3) Uiso 1 1 d . .
O70 O 0.0309(11) 0.7950(11) 0.4773(7) 0.046(3) Uiso 1 1 d . .
O71 O 0.2999(11) 0.6520(11) 0.4298(7) 0.044(3) Uiso 1 1 d . .
O72 O 0.0543(9) 0.2704(10) 0.5200(7) 0.036(3) Uiso 1 1 d . .
O73 O -0.1314(9) 0.5764(9) 0.6096(6) 0.034(3) Uiso 1 1 d . .
O74 O -0.0795(9) 0.7639(9) 0.5826(6) 0.030(2) Uiso 1 1 d . .
O75 O 0.2050(10) 0.7527(11) 0.5376(7) 0.043(3) Uiso 1 1 d . .
O76 O 0.3661(11) 0.5310(11) 0.5041(8) 0.048(3) Uiso 1 1 d . .
O77 O 0.2417(9) 0.3847(10) 0.5475(7) 0.036(3) Uiso 1 1 d . .
O78 O 0.0027(10) 0.3560(10) 0.6460(7) 0.038(3) Uiso 1 1 d . .
O79 O -0.2056(11) 0.3007(11) 0.9090(7) 0.045(3) Uiso 1 1 d . .
O80 O -0.3457(11) 0.4180(12) 0.8143(8) 0.052(4) Uiso 1 1 d . .
O81 O -0.2623(14) 0.1814(14) 0.7523(10) 0.074(5) Uiso 1 1 d . .
O82 O -0.0748(10) 0.5133(11) 0.8745(7) 0.046(3) Uiso 1 1 d . .
O83 O -0.1539(12) 0.5745(12) 0.9688(9) 0.060(4) Uiso 1 1 d . .
O84 O -0.1845(13) 0.4142(13) 1.0103(9) 0.065(4) Uiso 1 1 d . .
O85 O 0.3959(11) 0.3638(12) 0.7533(8) 0.051(4) Uiso 1 1 d . .
O86 O 0.4460(12) 0.2154(12) 0.6880(8) 0.053(4) Uiso 1 1 d . .
O87 O 0.8290(12) 0.9291(12) 0.6603(9) 0.060(4) Uiso 1 1 d . .
O88 O 0.038(2) 0.363(2) 0.9388(15) 0.125(9) Uiso 1 1 d . .
O89 O 0.0829(16) 0.2515(17) 0.8506(12) 0.096(6) Uiso 1 1 d . .
O90 O 0.347(3) 0.557(4) 1.167(3) 0.14(2) Uiso 0.5 1 d D P
O91 O 0.508(3) 0.675(3) 1.157(2) 0.094(13) Uiso 0.5 1 d D P
O92 O 0.2341(16) 0.2046(15) 0.7759(10) 0.019(4) Uiso 0.5 1 d . P
O93 O -0.0155(18) 0.3130(18) 0.7746(13) 0.103(7) Uiso 1 1 d . .
O94 O -0.075(2) 0.977(2) 0.4887(15) 0.126(9) Uiso 1 1 d . .
O95 O -0.095(2) 0.130(2) 0.8317(16) 0.054(7) Uiso 0.5 1 d . P
O96 O 0.679(3) 0.835(3) 1.1776(18) 0.062(8) Uiso 0.5 1 d . P
O97 O -0.339(4) 0.517(4) 0.355(3) 0.090(14) Uiso 0.5 1 d . P
O98 O 0.069(3) 0.437(3) 0.8658(19) 0.071(10) Uiso 0.5 1 d . P
O99 O -0.340(3) 0.707(3) 0.3079(18) 0.064(9) Uiso 0.5 1 d . P
O100 O 0.017(4) 0.075(4) 0.671(3) 0.114(16) Uiso 0.5 1 d . P
O101 O 0.342(3) 0.960(3) 0.5032(18) 0.064(9) Uiso 0.5 1 d . P
O102 O 0.591(3) 0.787(3) 0.5117(19) 0.072(10) Uiso 0.5 1 d . P
O103 O 0.172(4) 0.164(4) 0.747(3) 0.114(16) Uiso 0.5 1 d . P
O104 O -0.327(6) 0.527(6) 0.325(4) 0.14(3) Uiso 0.5 1 d . P
O105 O -0.305(4) 0.645(4) 0.264(3) 0.106(15) Uiso 0.5 1 d . P
N1 N -0.0536(11) 0.6969(11) 0.8355(8) 0.033(3) Uiso 1 1 d . .
N2 N -0.2172(13) 0.1316(13) 0.9565(9) 0.046(4) Uiso 1 1 d . .
N3 N 0.4298(12) 0.4702(13) 0.6547(8) 0.039(4) Uiso 1 1 d . .
N4 N 0.4907(16) 0.5956(16) 1.0199(11) 0.016(5) Uiso 0.5 1 d D P
C1 C -0.1148(16) 0.5826(17) 0.9143(11) 0.047(5) Uiso 1 1 d . .
C2 C -0.1148(14) 0.6900(14) 0.8995(10) 0.037(4) Uiso 1 1 d . .
C3 C -0.2295(16) 0.7062(16) 0.8749(11) 0.046(5) Uiso 1 1 d . .
C4 C -0.2316(16) 0.6827(16) 0.7942(11) 0.044(5) Uiso 1 1 d . .
C5 C -0.1256(14) 0.7306(14) 0.7845(9) 0.033(4) Uiso 1 1 d . .
C6 C -0.1990(15) 0.3207(16) 0.9658(11) 0.043(4) Uiso 1 1 d . .
C7 C -0.2166(15) 0.2357(17) 1.0101(11) 0.047(5) Uiso 1 1 d D .
C8 C -0.1152(18) 0.245(2) 1.0615(13) 0.068(7) Uiso 1 1 d D .
C9 C -0.1326(19) 0.0707(19) 0.9812(12) 0.059(6) Uiso 1 1 d D .
C10 C 0.4235(14) 0.3160(14) 0.6973(10) 0.035(4) Uiso 1 1 d . .
C11 C 0.4515(14) 0.3604(14) 0.6387(9) 0.033(4) Uiso 1 1 d . .
C12 C 0.5631(16) 0.3645(16) 0.6225(11) 0.045(5) Uiso 1 1 d . .
C13 C 0.5845(18) 0.4656(18) 0.5993(12) 0.053(5) Uiso 1 1 d . .
C14 C 0.5265(16) 0.5440(16) 0.6499(11) 0.044(5) Uiso 1 1 d . .
C15 C 0.408(2) 0.5295(18) 1.0523(13) 0.020(6) Uiso 0.5 1 d D P
C16 C 0.420(3) 0.592(2) 1.1332(14) 0.052(10) Uiso 0.5 1 d D P
C17 C 0.446(2) 0.425(2) 1.0437(18) 0.031(7) Uiso 0.5 1 d D P
C18 C 0.556(2) 0.445(2) 1.0300(15) 0.024(6) Uiso 0.5 1 d D P
C19 C 0.559(3) 0.514(2) 0.9839(15) 0.033(7) Uiso 0.5 1 d D P
C20 C -0.102(3) 0.123(2) 1.0576(16) 0.124(13) Uiso 1 1 d D .

loop_
_atom_site_aniso_label
_atom_site_aniso_U_11
_atom_site_aniso_U_22
_atom_site_aniso_U_33
_atom_site_aniso_U_23
_atom_site_aniso_U_13
_atom_site_aniso_U_12
W1 0.0336(4) 0.0267(3) 0.0328(4) 0.0008(3) -0.0008(3) 0.0012(3)
W2 0.0275(3) 0.0282(3) 0.0344(4) 0.0076(3) -0.0035(3) 0.0027(3)
W3 0.0280(3) 0.0210(3) 0.0383(4) 0.0077(3) 0.0020(3) 0.0007(3)
W4 0.0299(3) 0.0209(3) 0.0427(4) 0.0019(3) 0.0055(3) 0.0049(3)
W5 0.0359(4) 0.0329(4) 0.0292(3) 0.0071(3) 0.0021(3) 0.0017(3)
W6 0.0240(3) 0.0250(3) 0.0355(4) 0.0076(3) 0.0043(3) 0.0035(3)
W7 0.0281(3) 0.0269(3) 0.0341(4) 0.0044(3) 0.0081(3) 0.0041(3)
W8 0.0242(3) 0.0205(3) 0.0354(4) 0.0049(3) 0.0008(3) 0.0060(2)
W9 0.0270(3) 0.0239(3) 0.0321(3) 0.0084(3) 0.0027(3) 0.0018(3)
W10 0.0245(3) 0.0199(3) 0.0374(4) 0.0073(3) 0.0023(3) 0.0052(2)
W11 0.0282(3) 0.0220(3) 0.0331(3) 0.0085(3) 0.0023(3) 0.0021(3)
W12 0.0651(6) 0.0444(5) 0.0293(4) 0.0031(3) -0.0047(4) 0.0099(4)
W13 0.0449(4) 0.0343(4) 0.0366(4) 0.0036(3) -0.0097(4) -0.0022(3)
W14 0.0533(5) 0.0399(4) 0.0365(4) 0.0144(3) 0.0012(4) 0.0116(4)
W15 0.0617(5) 0.0481(5) 0.0366(4) 0.0143(4) 0.0164(4) 0.0171(4)
W16 0.0641(5) 0.0296(4) 0.0336(4) -0.0019(3) -0.0018(4) 0.0106(4)
W17 0.0321(4) 0.0333(4) 0.0405(4) 0.0103(3) -0.0027(3) 0.0073(3)
W18 0.0510(5) 0.0400(4) 0.0395(4) 0.0082(3) 0.0170(4) 0.0197(4)
W19 0.0257(3) 0.0257(3) 0.0319(3) 0.0048(3) 0.0006(3) 0.0018(3)
W20 0.0339(4) 0.0260(3) 0.0388(4) 0.0080(3) 0.0011(3) 0.0065(3)
W21 0.0342(4) 0.0353(4) 0.0427(4) 0.0115(3) 0.0113(3) 0.0063(3)
W22 0.0326(3) 0.0233(3) 0.0316(3) 0.0043(3) 0.0022(3) 0.0068(3)
Nd1 0.0243(4) 0.0220(4) 0.0327(4) 0.0039(3) 0.0019(4) 0.0047(3)
K1 0.106(6) 0.089(5) 0.113(6) 0.031(5) 0.026(5) 0.018(4)
P1 0.0258(19) 0.0199(18) 0.0292(19) 0.0043(15) 0.0034(17) 0.0052(15)
P2 0.039(2) 0.029(2) 0.0255(19) 0.0051(17) -0.0002(18) 0.0035(18)
Na1 0.060(7) 0.134(12) 0.102(10) 0.005(9) 0.004(7) 0.002(7)

loop_
_atom_type_symbol
_atom_type_description
_atom_type_scat_dispersion_real
_atom_type_scat_dispersion_imag
_atom_type_scat_source
O O 0.0106 0.0060
;
International Tables for Crystallography
(Vol. C, Tables 4.2.6.8 and 6.1.1.4)
;
P P 0.1023 0.0942
;
International Tables for Crystallography
(Vol. C, Tables 4.2.6.8 and 6.1.1.4)
;
W W -0.8490 6.8722
;
International Tables for Crystallography
(Vol. C, Tables 4.2.6.8 and 6.1.1.4)
;
Nd Nd 0.1943 3.0179
;
International Tables for Crystallography
(Vol. C, Tables 4.2.6.8 and 6.1.1.4)
;
K K 0.2009 0.2494
;
International Tables for Crystallography
(Vol. C, Tables 4.2.6.8 and 6.1.1.4)
;
Na Na 0.0362 0.0249
;
International Tables for Crystallography
(Vol. C, Tables 4.2.6.8 and 6.1.1.4)
;
C C 0.0033 0.0016
;
International Tables for Crystallography
(Vol. C, Tables 4.2.6.8 and 6.1.1.4)
;
N N 0.0061 0.0033
;
International Tables for Crystallography
(Vol. C, Tables 4.2.6.8 and 6.1.1.4)
;
H H 0.0000 0.0000
;
International Tables for Crystallography
(Vol. C, Table 6.1.1.4)
;

loop_
_geom_angle_atom_site_label_1
_geom_angle_atom_site_label_2
_geom_angle_atom_site_label_3
_geom_angle
O1 W1 O41 103.3(6)
O1 W1 O40 101.5(6)
O41 W1 O40 84.8(5)
O1 W1 O42 101.8(6)
O41 W1 O42 90.4(5)
O40 W1 O42 156.6(5)
O1 W1 O39 100.3(6)
O41 W1 O39 156.0(6)
O40 W1 O39 86.6(5)
O42 W1 O39 88.7(5)
O1 W1 O23 171.6(5)
O41 W1 O23 83.9(5)
O40 W1 O23 83.1(4)
O42 W1 O23 73.7(4)
O39 W1 O23 72.8(5)
O2 W2 O49 104.7(6)
O2 W2 O48 99.2(6)
O49 W2 O48 89.5(5)
O2 W2 O39 99.1(6)
O49 W2 O39 156.2(5)
O48 W2 O39 87.8(5)
O2 W2 O43 102.4(6)
O49 W2 O43 88.6(5)
O48 W2 O43 158.0(5)
O39 W2 O43 85.1(5)
O2 W2 O23 169.2(5)
O49 W2 O23 83.8(4)
O48 W2 O23 73.9(4)
O39 W2 O23 72.7(5)
O43 W2 O23 84.1(4)
O3 W3 O50 102.0(6)
O3 W3 O45 102.9(6)
O50 W3 O45 89.0(5)
O3 W3 O40 101.5(6)
O50 W3 O40 156.4(5)
O45 W3 O40 85.5(5)
O3 W3 O44 100.4(6)
O50 W3 O44 90.1(5)
O45 W3 O44 156.3(5)
O40 W3 O44 86.0(5)
O3 W3 O24 171.6(5)
O50 W3 O24 73.6(4)
O45 W3 O24 84.4(4)
O40 W3 O24 83.0(4)
O44 W3 O24 72.7(4)
O4 W4 O51 102.9(6)
O4 W4 O45 103.8(6)
O51 W4 O45 88.5(5)
O4 W4 O41 101.5(6)
O51 W4 O41 155.6(5)
O45 W4 O41 84.3(5)
O4 W4 O46 100.2(6)
O51 W4 O46 90.5(6)
O45 W4 O46 155.6(5)
O41 W4 O46 86.6(6)
O4 W4 O26 171.4(5)
O51 W4 O26 72.9(4)
O45 W4 O26 83.9(4)
O41 W4 O26 83.1(5)
O46 W4 O26 72.6(5)
O5 W5 O52 103.0(6)
O5 W5 O48 100.4(6)
O52 W5 O48 90.7(6)
O5 W5 O47 102.6(6)
O52 W5 O47 87.5(6)
O48 W5 O47 156.8(5)
O5 W5 O42 101.0(6)
O52 W5 O42 156.0(5)
O48 W5 O42 85.5(5)
O47 W5 O42 86.7(5)
O5 W5 O23 170.8(6)
O52 W5 O23 83.9(5)
O48 W5 O23 73.1(4)
O47 W5 O23 83.6(4)
O42 W5 O23 72.3(4)
O6 W6 O53 103.5(6)
O6 W6 O43 101.5(6)
O53 W6 O43 86.8(5)
O6 W6 O54 100.7(6)
O53 W6 O54 91.5(5)
O43 W6 O54 157.5(5)
O6 W6 O44 100.3(6)
O53 W6 O44 156.0(5)
O43 W6 O44 85.6(5)
O54 W6 O44 87.0(5)
O6 W6 O24 170.7(5)
O53 W6 O24 83.4(4)
O43 W6 O24 84.9(4)
O54 W6 O24 72.6(4)
O44 W6 O24 73.3(4)
O7 W7 O56 101.7(6)
O7 W7 O47 101.0(6)
O56 W7 O47 157.2(5)
O7 W7 O57 102.4(5)
O56 W7 O57 89.4(5)
O47 W7 O57 87.5(5)
O7 W7 O46 100.8(6)
O56 W7 O46 88.4(6)
O47 W7 O46 85.7(6)
O57 W7 O46 156.7(5)
O7 W7 O26 172.4(5)
O56 W7 O26 72.4(4)
O47 W7 O26 84.9(4)
O57 W7 O26 82.5(4)
O46 W7 O26 74.7(5)
O8 W8 O31 101.5(6)
O8 W8 O58 100.4(5)
O31 W8 O58 95.8(5)
O8 W8 O53 101.8(5)
O31 W8 O53 94.8(5)
O58 W8 O53 152.9(5)
O8 W8 O49 95.2(5)
O31 W8 O49 163.2(5)
O58 W8 O49 82.2(5)
O53 W8 O49 80.5(4)
O8 W8 O25 171.6(5)
O31 W8 O25 83.5(4)
O58 W8 O25 72.2(4)
O53 W8 O25 84.4(4)
O49 W8 O25 80.0(4)
O9 W9 O32 105.0(6)
O9 W9 O54 100.9(5)
O32 W9 O54 94.4(5)
O9 W9 O55 104.2(5)
O32 W9 O55 91.6(5)
O54 W9 O55 151.7(5)
O9 W9 O50 95.8(6)
O32 W9 O50 159.1(5)
O54 W9 O50 82.9(5)
O55 W9 O50 81.8(5)
O9 W9 O24 164.8(5)
O32 W9 O24 89.0(4)
O54 W9 O24 71.7(4)
O55 W9 O24 80.8(4)
O50 W9 O24 70.4(4)
O10 W10 O33 104.3(6)
O10 W10 O55 105.1(5)
O33 W10 O55 94.8(5)
O10 W10 O56 100.3(5)
O33 W10 O56 90.9(5)
O55 W10 O56 151.6(5)
O10 W10 O51 96.8(5)
O33 W10 O51 158.7(5)
O55 W10 O51 82.9(5)
O56 W10 O51 81.8(5)
O10 W10 O26 164.9(5)
O33 W10 O26 87.8(5)
O55 W10 O26 82.4(4)
O56 W10 O26 70.0(4)
O51 W10 O26 70.8(4)
O11 W11 O34 102.3(5)
O11 W11 O58 98.9(5)
O34 W11 O58 94.9(5)
O11 W11 O57 103.3(5)
O34 W11 O57 94.9(5)
O58 W11 O57 153.1(5)
O11 W11 O52 94.3(5)
O34 W11 O52 163.4(5)
O58 W11 O52 82.5(5)
O57 W11 O52 80.9(5)
O11 W11 O25 169.6(4)
O34 W11 O25 83.8(4)
O58 W11 O25 71.9(4)
O57 W11 O25 84.4(4)
O52 W11 O25 79.8(4)
O12 W12 O59 99.1(7)
O12 W12 O61 104.8(7)
O59 W12 O61 155.8(6)
O12 W12 O62 101.6(8)
O59 W12 O62 88.6(6)
O61 W12 O62 90.2(7)
O12 W12 O60 103.1(7)
O59 W12 O60 86.9(6)
O61 W12 O60 84.2(6)
O62 W12 O60 155.3(6)
O12 W12 O27 170.5(6)
O59 W12 O27 73.7(5)
O61 W12 O27 82.9(6)
O62 W12 O27 72.5(6)
O60 W12 O27 83.0(5)
O13 W13 O69 103.2(6)
O13 W13 O68 99.7(6)
O69 W13 O68 90.0(6)
O13 W13 O63 101.7(6)
O69 W13 O63 88.0(6)
O68 W13 O63 158.4(6)
O13 W13 O59 102.8(6)
O69 W13 O59 154.0(5)
O68 W13 O59 85.6(6)
O63 W13 O59 86.9(6)
O13 W13 O27 170.8(6)
O69 W13 O27 83.7(5)
O68 W13 O27 74.0(5)
O63 W13 O27 84.4(5)
O59 W13 O27 70.4(5)
O14 W14 O70 104.4(7)
O14 W14 O65 102.0(7)
O70 W14 O65 89.6(6)
O14 W14 O60 100.5(7)
O70 W14 O60 155.1(6)
O65 W14 O60 85.4(6)
O14 W14 O64 100.4(7)
O70 W14 O64 88.9(6)
O65 W14 O64 157.2(5)
O60 W14 O64 86.5(6)
O14 W14 O28 172.9(6)
O70 W14 O28 72.5(5)
O65 W14 O28 84.5(5)
O60 W14 O28 82.7(5)
O64 W14 O28 73.3(5)
O15 W15 O71 101.1(7)
O15 W15 O65 103.9(7)
O71 W15 O65 91.1(6)
O15 W15 O61 104.1(7)
O71 W15 O61 154.8(6)
O65 W15 O61 82.8(6)
O15 W15 O66 98.7(7)
O71 W15 O66 88.8(6)
O65 W15 O66 157.0(6)
O61 W15 O66 87.5(6)
O15 W15 O30 169.4(6)
O71 W15 O30 72.6(5)
O65 W15 O30 85.0(5)
O61 W15 O30 82.5(5)
O66 W15 O30 73.0(5)
O16 W16 O72 103.8(6)
O16 W16 O67 102.2(6)
O72 W16 O67 86.9(6)
O16 W16 O62 101.3(7)
O72 W16 O62 154.8(6)
O67 W16 O62 87.0(6)
O16 W16 O68 100.6(6)
O72 W16 O68 91.1(6)
O67 W16 O68 157.0(6)
O62 W16 O68 85.2(6)
O16 W16 O27 170.6(6)
O72 W16 O27 84.0(5)
O67 W16 O27 83.2(5)
O62 W16 O27 71.0(6)
O68 W16 O27 73.8(5)
O17 W17 O73 103.5(6)
O17 W17 O74 100.5(6)
O73 W17 O74 91.1(5)
O17 W17 O63 100.2(6)
O73 W17 O63 85.2(5)
O74 W17 O63 159.3(5)
O17 W17 O64 100.3(6)
O73 W17 O64 156.1(5)
O74 W17 O64 87.6(5)
O63 W17 O64 87.6(6)
O17 W17 O28 172.7(6)
O73 W17 O28 81.9(5)
O74 W17 O28 74.2(5)
O63 W17 O28 85.1(5)
O64 W17 O28 74.8(5)
O18 W18 O67 101.4(7)
O18 W18 O76 101.2(7)
O67 W18 O76 157.4(6)
O18 W18 O66 102.0(6)
O67 W18 O66 88.5(6)
O76 W18 O66 87.6(6)
O18 W18 O77 102.0(6)
O67 W18 O77 85.9(6)
O76 W18 O77 88.6(6)
O66 W18 O77 155.9(6)
O18 W18 O30 173.3(6)
O67 W18 O30 84.6(5)
O76 W18 O30 72.9(5)
O66 W18 O30 75.0(5)
O77 W18 O30 81.2(5)
O19 W19 O35 100.6(5)
O19 W19 O73 102.6(5)
O35 W19 O73 94.1(5)
O19 W19 O78 99.7(5)
O35 W19 O78 95.8(5)
O73 W19 O78 153.4(5)
O19 W19 O69 95.8(5)
O35 W19 O69 163.5(5)
O73 W19 O69 80.5(5)
O78 W19 O69 83.0(5)
O19 W19 O29 171.3(5)
O35 W19 O29 83.8(4)
O73 W19 O29 84.4(4)
O78 W19 O29 72.3(4)
O69 W19 O29 80.2(4)
O19 W19 K1 26.6(4)
O35 W19 K1 87.1(4)
O73 W19 K1 126.8(4)
O78 W19 K1 78.4(4)
O69 W19 K1 108.6(4)
O29 W19 K1 148.1(3)
O20 W20 O36 104.8(6)
O20 W20 O75 103.1(6)
O36 W20 O75 93.5(6)
O20 W20 O74 100.1(6)
O36 W20 O74 90.8(5)
O75 W20 O74 154.4(5)
O20 W20 O70 97.0(6)
O36 W20 O70 158.0(6)
O75 W20 O70 84.3(6)
O74 W20 O70 82.3(5)
O20 W20 O28 165.5(6)
O36 W20 O28 87.4(5)
O75 W20 O28 83.5(5)
O74 W20 O28 71.5(4)
O70 W20 O28 70.6(5)
O21 W21 O37 104.3(6)
O21 W21 O75 103.2(6)
O37 W21 O75 94.7(6)
O21 W21 O76 100.1(6)
O37 W21 O76 91.2(6)
O75 W21 O76 153.7(6)
O21 W21 O71 97.7(6)
O37 W21 O71 157.6(6)
O75 W21 O71 84.3(6)
O76 W21 O71 80.7(6)
O21 W21 O30 165.3(5)
O37 W21 O30 87.9(5)
O75 W21 O30 83.6(5)
O76 W21 O30 71.0(5)
O71 W21 O30 69.8(5)
O22 W22 O38 101.5(6)
O22 W22 O77 102.5(6)
O38 W22 O77 94.1(5)
O22 W22 O78 98.9(6)
O38 W22 O78 94.9(5)
O77 W22 O78 154.6(5)
O22 W22 O72 95.2(5)
O38 W22 O72 163.3(5)
O77 W22 O72 82.0(5)
O78 W22 O72 82.5(5)
O22 W22 O29 171.2(5)
O38 W22 O29 83.6(4)
O77 W22 O29 84.2(4)
O78 W22 O29 73.3(4)
O72 W22 O29 79.8(4)
O36 Nd1 O31 147.7(4)
O36 Nd1 O32 78.9(4)
O31 Nd1 O32 74.9(4)
O36 Nd1 O37 72.4(4)
O31 Nd1 O37 81.6(4)
O32 Nd1 O37 72.0(4)
O36 Nd1 O33 73.0(4)
O31 Nd1 O33 113.6(4)
O32 Nd1 O33 68.8(4)
O37 Nd1 O33 131.5(4)
O36 Nd1 O35 73.8(4)
O31 Nd1 O35 136.2(4)
O32 Nd1 O35 147.6(4)
O37 Nd1 O35 114.7(4)
O33 Nd1 O35 86.5(4)
O36 Nd1 O38 114.3(4)
O31 Nd1 O38 74.1(4)
O32 Nd1 O38 135.5(4)
O37 Nd1 O38 72.5(4)
O33 Nd1 O38 154.6(4)
O35 Nd1 O38 73.2(4)
O36 Nd1 O34 135.1(4)
O31 Nd1 O34 74.2(4)
O32 Nd1 O34 114.3(4)
O37 Nd1 O34 151.7(4)
O33 Nd1 O34 73.1(4)
O35 Nd1 O34 75.6(4)
O38 Nd1 O34 86.8(4)
O80 K1 O93 171.7(8)
O80 K1 O82 98.9(6)
O93 K1 O82 81.6(7)
O80 K1 O81 93.1(6)
O93 K1 O81 88.6(8)
O82 K1 O81 161.4(7)
O80 K1 O79 88.1(5)
O93 K1 O79 100.2(7)
O82 K1 O79 86.3(5)
O81 K1 O79 79.8(6)
O80 K1 O19 85.9(5)
O93 K1 O19 85.8(7)
O82 K1 O19 91.2(5)
O81 K1 O19 103.9(6)
O79 K1 O19 173.1(6)
O80 K1 C1 79.9(6)
O93 K1 C1 101.0(7)
O82 K1 C1 19.4(5)
O81 K1 C1 160.2(7)
O79 K1 C1 81.5(6)
O19 K1 C1 94.1(5)
O80 K1 O98 140.0(8)
O93 K1 O98 42.1(9)
O82 K1 O98 41.5(7)
O81 K1 O98 123.9(8)
O79 K1 O98 84.7(7)
O19 K1 O98 97.7(7)
C1 K1 O98 60.1(7)
O80 K1 C6 86.7(5)
O93 K1 C6 101.5(7)
O82 K1 C6 76.9(5)
O81 K1 C6 89.6(6)
O79 K1 C6 9.9(5)
O19 K1 C6 164.9(5)
C1 K1 C6 71.6(6)
O98 K1 C6 79.7(7)
O80 K1 W19 103.6(4)
O93 K1 W19 68.1(6)
O82 K1 W19 84.2(4)
O81 K1 W19 106.9(5)
O79 K1 W19 165.9(4)
O19 K1 W19 18.3(3)
C1 K1 W19 92.8(4)
O98 K1 W19 81.3(6)
C6 K1 W19 159.7(4)
O25 P1 O26 110.4(6)
O25 P1 O24 112.6(6)
O26 P1 O24 108.2(6)
O25 P1 O23 110.0(6)
O26 P1 O23 107.3(6)
O24 P1 O23 108.1(6)
O29 P2 O27 111.5(7)
O29 P2 O28 111.4(7)
O27 P2 O28 107.8(7)
O29 P2 O30 110.3(7)
O27 P2 O30 107.2(7)
O28 P2 O30 108.5(7)
O102 Na1 O21 56.9(11)
O102 Na1 O87 112.7(12)
O21 Na1 O87 152.3(8)
O102 Na1 O54 139.0(12)
O21 Na1 O54 82.3(5)
O87 Na1 O54 101.3(6)
W19 O19 K1 135.1(6)
W21 O21 Na1 174.6(8)
P1 O23 W1 128.5(6)
P1 O23 W2 123.4(6)
W1 O23 W2 90.4(4)
P1 O23 W5 124.0(6)
W1 O23 W5 90.3(4)
W2 O23 W5 89.0(4)
P1 O24 W6 124.6(6)
P1 O24 W9 124.0(6)
W6 O24 W9 89.5(3)
P1 O24 W3 127.1(6)
W6 O24 W3 89.2(3)
W9 O24 W3 91.4(3)
P1 O25 W8 128.1(6)
P1 O25 W11 129.2(6)
W8 O25 W11 90.5(3)
P1 O26 W7 126.6(6)
P1 O26 W10 123.8(6)
W7 O26 W10 90.5(3)
P1 O26 W4 126.6(6)
W7 O26 W4 87.7(3)
W10 O26 W4 90.3(3)
P2 O27 W12 130.3(7)
P2 O27 W16 123.6(7)
W12 O27 W16 89.9(4)
P2 O27 W13 122.9(7)
W12 O27 W13 89.8(4)
W16 O27 W13 88.2(4)
P2 O28 W17 126.3(6)
P2 O28 W20 124.7(7)
W17 O28 W20 89.6(4)
P2 O28 W14 126.5(7)
W17 O28 W14 88.1(4)
W20 O28 W14 89.9(4)
P2 O29 W22 129.0(6)
P2 O29 W19 127.5(6)
W22 O29 W19 91.2(4)
P2 O30 W18 126.2(6)
P2 O30 W21 123.9(6)
W18 O30 W21 90.5(4)
P2 O30 W15 126.2(6)
W18 O30 W15 88.4(4)
W21 O30 W15 90.6(4)
W8 O31 Nd1 139.4(6)
W9 O32 Nd1 161.1(6)
W10 O33 Nd1 156.3(6)
W11 O34 Nd1 138.4(6)
W19 O35 Nd1 137.9(6)
W20 O36 Nd1 155.9(7)
W21 O37 Nd1 153.5(7)
W22 O38 Nd1 138.4(6)
W2 O39 W1 123.7(6)
W1 O40 W3 151.3(6)
W4 O41 W1 153.3(8)
W1 O42 W5 123.7(6)
W6 O43 W2 147.1(6)
W3 O44 W6 124.6(6)
W4 O45 W3 152.2(7)
W7 O46 W4 124.6(7)
W7 O47 W5 147.8(7)
W2 O48 W5 123.9(6)
W2 O49 W8 151.6(6)
W3 O50 W9 124.4(6)
W4 O51 W10 125.9(6)
W5 O52 W11 153.2(7)
W6 O53 W8 155.9(7)
W6 O54 W9 126.0(6)
W6 O54 Na1 113.3(5)
W9 O54 Na1 120.4(5)
W10 O55 W9 143.2(6)
W7 O56 W10 127.1(6)
W7 O57 W11 154.3(6)
W11 O58 W8 122.3(6)
W12 O59 W13 125.8(7)
W14 O60 W12 150.9(8)
W12 O61 W15 154.6(9)
W12 O62 W16 126.4(8)
W17 O63 W13 148.4(8)
W14 O64 W17 123.5(7)
W14 O65 W15 152.9(8)
W15 O66 W18 123.4(7)
W18 O67 W16 150.5(8)
W13 O68 W16 123.9(7)
W13 O69 W19 151.6(7)
W14 O70 W20 126.9(7)
W15 O71 W21 127.1(7)
W16 O72 W22 152.2(7)
W17 O73 W19 156.7(7)
W17 O74 W20 124.7(6)
W21 O75 W20 143.5(7)
W18 O76 W21 125.5(7)
W22 O77 W18 154.2(7)
W22 O78 W19 120.4(6)
C6 O79 K1 147.3(16)
C1 O82 K1 120.8(13)
C5 N1 C2 107.5(13)
C7 N2 C9 109.7(16)
C11 N3 C14 110.8(15)
C15 N4 C19 102.6(18)
O83 C1 O82 126(2)
O83 C1 C2 113.7(19)
O82 C1 C2 120.8(18)
O83 C1 K1 107.0(14)
O82 C1 K1 39.8(10)
C2 C1 K1 125.4(14)
C1 C2 N1 110.0(15)
C1 C2 C3 111.6(16)
N1 C2 C3 102.3(15)
C4 C3 C2 104.5(16)
C5 C4 C3 102.0(16)
C4 C5 N1 104.0(14)
O79 C6 O84 129(2)
O79 C6 C7 123(2)
O84 C6 C7 107.3(17)
O79 C6 K1 22.8(11)
O84 C6 K1 107.0(13)
C7 C6 K1 145.7(13)
N2 C7 C8 103.9(17)
N2 C7 C6 103.8(16)
C8 C7 C6 110.2(17)
C7 C8 C20 104(2)
C20 C9 N2 106(2)
O85 C10 O86 121.2(17)
O85 C10 C11 126.2(17)
O86 C10 C11 112.0(16)
C10 C11 C12 116.3(16)
C10 C11 N3 108.3(15)
C12 C11 N3 106.3(15)
C11 C12 C13 103.0(17)
C12 C13 C14 104.6(17)
N3 C14 C13 98.5(16)
C17 C15 N4 105.4(19)
C17 C15 C16 111(2)
N4 C15 C16 103(2)
O90 C16 O91 130(3)
O90 C16 C15 112(3)
O91 C16 C15 118(3)
C18 C17 C15 104(2)
C19 C18 C17 105(2)
C18 C19 N4 102(2)
C9 C20 C8 102(2)

loop_
_geom_bond_atom_site_label_1
_geom_bond_atom_site_label_2
_geom_bond_distance
W1 O1 1.717(15)
W1 O41 1.915(13)
W1 O40 1.917(11)
W1 O42 1.927(12)
W1 O39 1.948(13)
W1 O23 2.411(11)
W2 O2 1.668(13)
W2 O49 1.824(11)
W2 O48 1.921(12)
W2 O39 1.942(13)
W2 O43 1.962(11)
W2 O23 2.421(11)
W3 O3 1.694(14)
W3 O50 1.861(12)
W3 O45 1.916(12)
W3 O40 1.926(12)
W3 O44 1.927(11)
W3 O24 2.457(10)
W4 O4 1.712(14)
W4 O51 1.839(12)
W4 O45 1.906(11)
W4 O41 1.910(14)
W4 O46 1.937(14)
W4 O26 2.496(11)
W5 O5 1.679(14)
W5 O52 1.815(14)
W5 O48 1.940(12)
W5 O47 1.971(12)
W5 O42 1.973(12)
W5 O23 2.441(11)
W6 O6 1.717(14)
W6 O53 1.845(11)
W6 O43 1.892(12)
W6 O54 1.902(11)
W6 O44 1.940(11)
W6 O24 2.421(10)
W7 O7 1.694(12)
W7 O56 1.851(11)
W7 O47 1.872(12)
W7 O57 1.899(11)
W7 O46 1.912(14)
W7 O26 2.424(10)
W8 O8 1.696(12)
W8 O31 1.790(12)
W8 O58 1.932(12)
W8 O53 1.971(11)
W8 O49 2.079(11)
W8 O25 2.368(10)
W9 O9 1.720(13)
W9 O32 1.766(12)
W9 O54 1.938(11)
W9 O55 1.970(11)
W9 O50 2.097(12)
W9 O24 2.440(10)
W10 O10 1.712(12)
W10 O33 1.780(12)
W10 O55 1.858(11)
W10 O56 2.000(11)
W10 O51 2.080(12)
W10 O26 2.431(11)
W11 O11 1.749(11)
W11 O34 1.766(12)
W11 O58 1.922(12)
W11 O57 1.935(11)
W11 O52 2.076(14)
W11 O25 2.385(10)
W12 O12 1.685(18)
W12 O59 1.869(13)
W12 O61 1.894(15)
W12 O62 1.901(15)
W12 O60 1.943(14)
W12 O27 2.407(13)
W13 O13 1.713(14)
W13 O69 1.829(12)
W13 O68 1.915(14)
W13 O63 1.928(13)
W13 O59 1.995(14)
W13 O27 2.465(12)
W14 O14 1.721(16)
W14 O70 1.855(14)
W14 O65 1.900(13)
W14 O60 1.905(14)
W14 O64 1.922(13)
W14 O28 2.498(12)
W15 O15 1.706(18)
W15 O71 1.828(14)
W15 O65 1.915(13)
W15 O61 1.927(15)
W15 O66 1.931(14)
W15 O30 2.480(11)
W16 O16 1.702(16)
W16 O72 1.809(13)
W16 O67 1.936(13)
W16 O62 1.940(15)
W16 O68 1.958(13)
W16 O27 2.445(12)
W17 O17 1.691(14)
W17 O73 1.877(12)
W17 O74 1.880(11)
W17 O63 1.900(13)
W17 O64 1.958(13)
W17 O28 2.416(12)
W18 O18 1.725(15)
W18 O67 1.882(14)
W18 O76 1.907(14)
W18 O66 1.933(14)
W18 O77 1.935(12)
W18 O30 2.400(11)
W19 O19 1.739(12)
W19 O35 1.799(11)
W19 O73 1.939(12)
W19 O78 1.949(12)
W19 O69 2.067(13)
W19 O29 2.370(10)
W19 K1 3.913(8)
W20 O20 1.709(15)
W20 O36 1.764(12)
W20 O75 1.916(13)
W20 O74 1.997(11)
W20 O70 2.055(14)
W20 O28 2.455(12)
W21 O21 1.729(14)
W21 O37 1.748(12)
W21 O75 1.916(13)
W21 O76 1.962(14)
W21 O71 2.080(14)
W21 O30 2.444(11)
W22 O22 1.697(12)
W22 O38 1.781(12)
W22 O77 1.910(12)
W22 O78 1.930(12)
W22 O72 2.082(13)
W22 O29 2.340(10)
Nd1 O36 2.387(12)
Nd1 O31 2.404(12)
Nd1 O32 2.408(11)
Nd1 O37 2.436(12)
Nd1 O33 2.448(12)
Nd1 O35 2.455(11)
Nd1 O38 2.475(12)
Nd1 O34 2.478(12)
K1 O80 2.303(17)
K1 O93 2.39(2)
K1 O82 2.401(17)
K1 O81 2.42(2)
K1 O79 2.464(16)
K1 O19 2.484(14)
K1 C1 3.22(2)
K1 O98 3.36(4)
K1 C6 3.43(2)
P1 O25 1.506(11)
P1 O26 1.549(11)
P1 O24 1.551(11)
P1 O23 1.578(12)
P2 O29 1.522(11)
P2 O27 1.530(13)
P2 O28 1.542(13)
P2 O30 1.571(12)
Na1 O102 2.01(4)
Na1 O21 2.784(19)
Na1 O87 2.84(2)
Na1 O54 2.955(18)
O79 C6 1.09(2)
O82 C1 1.25(2)
O83 C1 1.24(2)
O84 C6 1.33(3)
O85 C10 1.24(2)
O86 C10 1.38(2)
O90 C16 1.284(13)
O91 C16 1.45(2)
O92 O103 0.97(5)
O97 O104 0.67(8)
O99 O105 1.20(5)
N1 C5 1.52(2)
N1 C2 1.54(2)
N2 C7 1.53(3)
N2 C9 1.56(3)
N3 C11 1.49(2)
N3 C14 1.50(2)
N4 C15 1.55(2)
N4 C19 1.55(2)
C1 C2 1.53(3)
C2 C3 1.58(3)
C3 C4 1.56(3)
C4 C5 1.47(3)
C6 C7 1.59(3)
C7 C8 1.58(2)
C8 C20 1.63(2)
C9 C20 1.52(2)
C10 C11 1.46(2)
C11 C12 1.48(3)
C12 C13 1.52(3)
C13 C14 1.56(3)
C15 C17 1.51(2)
C15 C16 1.61(2)
C17 C18 1.46(2)
C18 C19 1.44(2)

loop_
_geom_torsion_atom_site_label_1
_geom_torsion_atom_site_label_2
_geom_torsion_atom_site_label_3
_geom_torsion_atom_site_label_4
_geom_torsion
O35 W19 O19 K1 -60.8(10)
O73 W19 O19 K1 -157.5(9)
O78 W19 O19 K1 37.1(10)
O69 W19 O19 K1 120.9(9)
O25 P1 O23 W1 -179.1(6)
O26 P1 O23 W1 -59.0(9)
O24 P1 O23 W1 57.5(9)
O25 P1 O23 W2 58.5(8)
O26 P1 O23 W2 178.6(6)
O24 P1 O23 W2 -64.9(8)
O25 P1 O23 W5 -56.3(8)
O26 P1 O23 W5 63.8(8)
O24 P1 O23 W5 -179.7(6)
O25 P1 O24 W6 -58.6(8)
O26 P1 O24 W6 179.1(6)
O23 P1 O24 W6 63.2(8)
O25 P1 O24 W9 58.3(8)
O26 P1 O24 W9 -64.0(8)
O23 P1 O24 W9 -179.9(6)
O25 P1 O24 W3 -178.6(6)
O26 P1 O24 W3 59.1(8)
O23 P1 O24 W3 -56.8(8)
O26 P1 O25 W8 175.6(6)
O24 P1 O25 W8 54.5(9)
O23 P1 O25 W8 -66.2(9)
O26 P1 O25 W11 -53.6(9)
O24 P1 O25 W11 -174.7(6)
O23 P1 O25 W11 64.6(9)
O25 P1 O26 W7 58.8(9)
O24 P1 O26 W7 -177.5(6)
O23 P1 O26 W7 -61.0(8)
O25 P1 O26 W10 -61.8(8)
O24 P1 O26 W10 61.9(8)
O23 P1 O26 W10 178.4(6)
O25 P1 O26 W4 178.0(6)
O24 P1 O26 W4 -58.3(8)
O23 P1 O26 W4 58.2(8)
O29 P2 O27 W12 -179.3(7)
O28 P2 O27 W12 58.2(10)
O30 P2 O27 W12 -58.5(10)
O29 P2 O27 W16 -55.1(10)
O28 P2 O27 W16 -177.6(7)
O30 P2 O27 W16 65.7(9)
O29 P2 O27 W13 57.6(10)
O28 P2 O27 W13 -64.9(9)
O30 P2 O27 W13 178.4(7)
O29 P2 O28 W17 -59.7(10)
O27 P2 O28 W17 62.9(10)
O30 P2 O28 W17 178.7(7)
O29 P2 O28 W20 60.2(9)
O27 P2 O28 W20 -177.2(7)
O30 P2 O28 W20 -61.4(9)
O29 P2 O28 W14 -179.3(6)
O27 P2 O28 W14 -56.7(9)
O30 P2 O28 W14 59.2(9)
O27 P2 O29 W22 64.9(10)
O28 P2 O29 W22 -174.6(7)
O30 P2 O29 W22 -54.1(9)
O27 P2 O29 W19 -66.1(9)
O28 P2 O29 W19 54.3(9)
O30 P2 O29 W19 174.9(7)
O29 P2 O30 W18 59.8(9)
O27 P2 O30 W18 -61.7(9)
O28 P2 O30 W18 -178.0(7)
O29 P2 O30 W21 -60.5(9)
O27 P2 O30 W21 178.0(7)
O28 P2 O30 W21 61.8(9)
O29 P2 O30 W15 179.2(7)
O27 P2 O30 W15 57.6(9)
O28 P2 O30 W15 -58.6(9)
O8 W8 O31 Nd1 165.9(9)
O58 W8 O31 Nd1 64.0(9)
O53 W8 O31 Nd1 -91.1(9)
O49 W8 O31 Nd1 -18(2)
O25 W8 O31 Nd1 -7.3(8)
O9 W9 O32 Nd1 -91(2)
O54 W9 O32 Nd1 167(2)
O55 W9 O32 Nd1 14(2)
O50 W9 O32 Nd1 85(2)
O24 W9 O32 Nd1 95(2)
O10 W10 O33 Nd1 92.2(16)
O55 W10 O33 Nd1 -14.8(16)
O56 W10 O33 Nd1 -166.9(16)
O51 W10 O33 Nd1 -97(2)
O26 W10 O33 Nd1 -97.0(16)
O11 W11 O34 Nd1 -165.2(8)
O58 W11 O34 Nd1 -65.0(9)
O57 W11 O34 Nd1 90.0(9)
O52 W11 O34 Nd1 15(2)
O25 W11 O34 Nd1 6.2(8)
O19 W19 O35 Nd1 167.2(8)
O73 W19 O35 Nd1 -89.1(8)
O78 W19 O35 Nd1 66.2(9)
O69 W19 O35 Nd1 -19(2)
O29 W19 O35 Nd1 -5.2(8)
K1 W19 O35 Nd1 144.2(8)
O20 W20 O36 Nd1 -88.9(17)
O75 W20 O36 Nd1 15.6(17)
O74 W20 O36 Nd1 170.4(17)
O70 W20 O36 Nd1 99(2)
O28 W20 O36 Nd1 99.0(17)
O21 W21 O37 Nd1 89.9(15)
O75 W21 O37 Nd1 -15.1(15)
O76 W21 O37 Nd1 -169.4(15)
O71 W21 O37 Nd1 -101.3(19)
O30 W21 O37 Nd1 -98.5(15)
O22 W22 O38 Nd1 -168.4(8)
O77 W22 O38 Nd1 87.9(9)
O78 W22 O38 Nd1 -68.3(9)
O72 W22 O38 Nd1 12(2)
O29 W22 O38 Nd1 4.2(8)
O6 W6 O43 W2 -129.3(12)
O53 W6 O43 W2 -26.2(12)
O54 W6 O43 W2 60(2)
O44 W6 O43 W2 131.1(12)
O24 W6 O43 W2 57.5(12)
O7 W7 O47 W5 127.8(12)
O56 W7 O47 W5 -57(2)
O57 W7 O47 W5 25.7(12)
O46 W7 O47 W5 -132.0(13)
O26 W7 O47 W5 -57.0(12)
O2 W2 O49 W8 -129.0(13)
O48 W2 O49 W8 131.6(13)
O39 W2 O49 W8 48(2)
O43 W2 O49 W8 -26.5(13)
O23 W2 O49 W8 57.8(12)
O3 W3 O50 W9 169.0(7)
O45 W3 O50 W9 -88.0(7)
O40 W3 O50 W9 -11.7(16)
O44 W3 O50 W9 68.4(7)
O24 W3 O50 W9 -3.5(6)
O4 W4 O51 W10 -169.9(7)
O45 W4 O51 W10 86.3(7)
O41 W4 O51 W10 13.6(17)
O46 W4 O51 W10 -69.3(8)
O26 W4 O51 W10 2.3(6)
O5 W5 O52 W11 129.5(16)
O48 W5 O52 W11 -129.6(16)
O47 W5 O52 W11 27.2(16)
O42 W5 O52 W11 -49(2)
O23 W5 O52 W11 -56.7(16)
O6 W6 O53 W8 139.1(16)
O43 W6 O53 W8 38.1(16)
O54 W6 O53 W8 -119.5(16)
O44 W6 O53 W8 -33(2)
O24 W6 O53 W8 -47.1(16)
O10 W10 O55 W9 -120.9(11)
O33 W10 O55 W9 -14.7(11)
O56 W10 O55 W9 86.2(14)
O51 W10 O55 W9 144.0(11)
O26 W10 O55 W9 72.5(10)
O7 W7 O56 W10 176.8(7)
O47 W7 O56 W10 1.3(18)
O57 W7 O56 W10 -80.7(7)
O46 W7 O56 W10 76.1(8)
O26 W7 O56 W10 1.6(6)
O7 W7 O57 W11 -135.4(14)
O56 W7 O57 W11 122.7(15)
O47 W7 O57 W11 -34.7(14)
O46 W7 O57 W11 38(2)
O26 W7 O57 W11 50.4(14)
O12 W12 O59 W13 169.0(9)
O61 W12 O59 W13 -20(2)
O62 W12 O59 W13 67.5(9)
O60 W12 O59 W13 -88.2(9)
O27 W12 O59 W13 -4.7(7)
O12 W12 O61 W15 132(2)
O59 W12 O61 W15 -39(3)
O62 W12 O61 W15 -126(2)
O60 W12 O61 W15 30(2)
O27 W12 O61 W15 -53(2)
O17 W17 O63 W13 -132.0(14)
O73 W17 O63 W13 -29.2(14)
O74 W17 O63 W13 51(2)
O64 W17 O63 W13 128.0(14)
O28 W17 O63 W13 53.1(14)
O18 W18 O67 W16 129.0(16)
O76 W18 O67 W16 -49(3)
O66 W18 O67 W16 -129.0(16)
O77 W18 O67 W16 27.6(16)
O30 W18 O67 W16 -54.0(16)
O13 W13 O69 W19 -128.1(14)
O68 W13 O69 W19 131.9(14)
O63 W13 O69 W19 -26.6(14)
O59 W13 O69 W19 52(2)
O27 W13 O69 W19 58.0(14)
O14 W14 O70 W20 171.3(9)
O65 W14 O70 W20 -86.3(9)
O60 W14 O70 W20 -8(2)
O64 W14 O70 W20 70.9(9)
O28 W14 O70 W20 -2.0(7)
O15 W15 O71 W21 -170.8(9)
O65 W15 O71 W21 84.8(9)
O61 W15 O71 W21 9(2)
O66 W15 O71 W21 -72.2(9)
O30 W15 O71 W21 0.4(7)
O16 W16 O72 W22 128.9(15)
O67 W16 O72 W22 27.2(15)
O62 W16 O72 W22 -49(2)
O68 W16 O72 W22 -129.9(15)
O27 W16 O72 W22 -56.3(15)
O17 W17 O73 W19 136.5(17)
O74 W17 O73 W19 -122.4(17)
O63 W17 O73 W19 37.1(17)
O64 W17 O73 W19 -36(3)
O28 W17 O73 W19 -48.6(17)
O17 W17 O74 W20 -176.6(8)
O73 W17 O74 W20 79.5(7)
O63 W17 O74 W20 0.1(19)
O64 W17 O74 W20 -76.6(7)
O28 W17 O74 W20 -1.8(6)
K1 O82 C1 O83 73(3)
K1 O82 C1 C2 -109.8(19)
O83 C1 C2 N1 173.6(17)
O82 C1 C2 N1 -4(3)
K1 C1 C2 N1 -52(2)
O83 C1 C2 C3 -74(2)
O82 C1 C2 C3 109(2)
K1 C1 C2 C3 61(2)
C5 N1 C2 C1 126.5(16)
C5 N1 C2 C3 7.8(17)
C1 C2 C3 C4 -98.8(19)
N1 C2 C3 C4 18.7(18)
C2 C3 C4 C5 -39.5(19)
C3 C4 C5 N1 44.3(18)
C2 N1 C5 C4 -33.3(18)
K1 O79 C6 O84 12(5)
K1 O79 C6 C7 -173.5(16)
C9 N2 C7 C8 10(2)
C9 N2 C7 C6 124.9(16)
O79 C6 C7 N2 12(3)
O84 C6 C7 N2 -172.5(15)
K1 C6 C7 N2 8(3)
O79 C6 C7 C8 123(2)
O84 C6 C7 C8 -62(2)
K1 C6 C7 C8 119(2)
N2 C7 C8 C20 -29(2)
C6 C7 C8 C20 -139(2)
C7 N2 C9 C20 15(3)
O85 C10 C11 C12 113(2)
O86 C10 C11 C12 -58(2)
O85 C10 C11 N3 -6(3)
O86 C10 C11 N3 -177.2(15)
C14 N3 C11 C10 124.8(16)
C14 N3 C11 C12 -1(2)
C10 C11 C12 C13 -144.6(18)
N3 C11 C12 C13 -24(2)
C11 C12 C13 C14 40(2)
C11 N3 C14 C13 24.2(19)
C12 C13 C14 N3 -39(2)
C19 N4 C15 C17 9(3)
C19 N4 C15 C16 126(2)
C17 C15 C16 O90 -77(3)
N4 C15 C16 O90 171(3)
C17 C15 C16 O91 102(3)
N4 C15 C16 O91 -10(3)
N4 C15 C17 C18 18(3)
C16 C15 C17 C18 -93(3)
C15 C17 C18 C19 -41(3)
C17 C18 C19 N4 46(3)
C15 N4 C19 C18 -33(3)
N2 C9 C20 C8 -32(3)
C7 C8 C20 C9 38(3)

loop_
_platon_squeeze_void_nr
_platon_squeeze_void_average_x
_platon_squeeze_void_average_y
_platon_squeeze_void_average_z
_platon_squeeze_void_volume
_platon_squeeze_void_count_electrons
_platon_squeeze_void_content
1 0.028 -0.003 0.282 894 361 ' '
2 0.311 0.389 0.895 18 5 ' '
3 0.560 0.465 0.450 8 3 ' '
